data_7251329
loop_
_publ_author_name
'Bear, Joseph C.'
'Cockcroft, Jeremy Karl'
'Rosu-Finsen, Alexander'
'Williams, Jeffrey Huw'

_publ_section_title
;
 Exploring non-covalent interactions in binary aromatic complexes
;
_journal_name_full CrystEngComm
_journal_paper_doi 10.1039/D5CE00989H
_journal_year 2025
_chemical_formula_moiety 'Br2 C6 F4, C8 H10'
_chemical_formula_sum 'C14 H10 Br2 F4'
_chemical_formula_weight 414.04
_chemical_name_systematic p-Xylene:1,4-dibromotetrafluorobenzene
_space_group_crystal_system monoclinic
_space_group_IT_number 12
_space_group_name_Hall '-C 2y'
_space_group_name_H-M_alt 'C 1 2/m 1'
_atom_sites_solution_hydrogens geom
_atom_sites_solution_primary dual
_audit_creation_date 2022-09-30
_audit_creation_method
;
Olex2 1.5
(compiled 2021.12.09 svn.r5202d8cf for OlexSys, GUI svn.r6439)
;
_audit_update_record
;
2025-08-28 deposited with the CCDC.	2025-11-26 downloaded from the CCDC.
;
_cell_angle_alpha 90
_cell_angle_beta 92.357(3)
_cell_angle_gamma 90
_cell_formula_units_Z 2
_cell_length_a 8.4576(3)
_cell_length_b 8.3594(3)
_cell_length_c 9.8748(3)
_cell_measurement_reflns_used 3662
_cell_measurement_temperature 150
_cell_measurement_theta_max 72.2550
_cell_measurement_theta_min 4.4310
_cell_volume 697.56(4)
_computing_cell_refinement 'CrysAlisPro 1.171.41.112a (Rigaku OD, 2021)'
_computing_data_collection 'CrysAlisPro 1.171.41.112a (Rigaku OD, 2021)'
_computing_data_reduction 'CrysAlisPro 1.171.41.112a (Rigaku OD, 2021)'
_computing_molecular_graphics 'Olex2 1.5 (Dolomanov et al., 2009)'
_computing_publication_material 'Olex2 1.5 (Dolomanov et al., 2009)'
_computing_structure_refinement 'SHELXL 2014/7 (Sheldrick, 2015)'
_computing_structure_solution 'SHELXT 2014/5 (Sheldrick, 2014)'
_diffrn_ambient_environment N~2~
_diffrn_ambient_temperature 150
_diffrn_detector 'CCD plate'
_diffrn_detector_area_resol_mean 5.2031
_diffrn_detector_type Atlas
_diffrn_measured_fraction_theta_full 0.997
_diffrn_measured_fraction_theta_max 0.981
_diffrn_measurement_details
;
List of Runs (angles in degrees, time in seconds):

  # Type    Start    End  Width  t~exp~   \w     \q     \k     \f   Frames
#--------------------------------------------------------------------------
  1  \w      8.00  33.00   1.00    1.00    --   42.00  83.00 -72.84   25
  2  \w    -70.00   9.00   1.00    1.00    --  -42.37  57.00-120.00   79
  3  \w   -115.00 -88.00   1.00    1.00    --  -42.37 -57.00 150.00   27
  4  \w    -56.00 -14.00   1.00    1.00    --  -42.37 -57.00 150.00   42
  5  \w     18.00  44.00   1.00    1.00    --   42.37  38.00 -90.00   26
  6  \w      8.00  33.00   1.00    1.00    --   42.37  83.00  80.31   25
  7  \w     75.00 115.00   1.00    1.00    --   42.37  38.00 -90.00   40
  8  \w     29.00  93.00   1.00    1.00    --   42.37-125.00  60.00   64
  9  \w     16.00  41.00   1.00    1.00    --   50.00  82.00  94.15   25
 10  \w     16.00  41.00   1.00    1.00    --   50.00  82.00 -31.70   25
 11  \w     16.00  41.00   1.00    1.00    --   50.00  82.00-123.30   25
 12  \w     16.00  41.00   1.00    1.00    --   50.00  82.00  19.35   25
 13  \w     16.00  41.00   1.00    1.00    --   50.00  82.00 169.56   25
 14  \w     35.00  70.00   1.00    1.00    --   54.00  65.00 -48.84   35
 15  \w     99.00 126.00   1.00    1.00    --   54.00  65.00 -48.84   27
 16  \w     76.00 106.00   1.00    1.00    --   58.00  71.00  64.05   30
 17  \w     28.00  53.00   1.00    1.00    --   58.00  71.00  64.05   25
 18  \w     30.00  68.00   1.00    1.00    --   58.00  67.00 -98.07   38
 19  \w     35.00  69.00   1.00    1.00    --   62.00  71.00-172.82   34
 20  \w     36.00  64.00   1.00    1.00    --   62.00  58.00  38.78   28
 21  \w     98.00 130.00   1.00    1.00    --   62.00  71.00-172.82   32
 22  \w     44.00  70.00   1.00    1.00    --   70.00  70.00 122.05   26
 23  \w    113.00 139.00   1.00    1.00    --   70.00  70.00 122.05   26
 24  \w     44.00  73.00   1.00    1.25    --   74.00  67.00 110.47   29
 25  \w    103.00 140.00   1.00    1.25    --   74.00  69.00  63.21   37
 26  \w     45.00  91.00   1.00    1.25    --   74.00  69.00  63.21   46
 27  \w     49.00  86.00   1.00    1.25    --   78.00  71.00 -39.15   37
 28  \w     56.00  87.00   1.00    1.25    --   82.00  58.00 172.47   31
 29  \w     56.00  81.00   1.00    1.25    --   86.00  70.00 129.57   25
 30  \w     61.00 162.00   1.00    1.25    --   90.00  66.00-108.95  101
 31  \w     69.00  96.00   1.00    1.25    --   94.00  54.00 179.20   27
 32  \w    111.00 173.00   1.00    1.25    --  103.86  77.00-150.00   62
 33  \w     32.00 101.00   1.00    1.25    --  103.86-125.00  30.00   69
 34  \w     35.00 130.00   1.00    1.25    --  103.86 -61.00  90.00   95
 35  \w     76.00 169.00   1.00    1.25    --  103.86  61.00   0.00   93
 36  \w    125.00 176.00   1.00    1.25    --  103.86  61.00 -60.00   51
 37  \w     79.00 120.00   1.00    1.25    --  103.86  61.00 -60.00   41
 38  \w     27.00 104.00   1.00    1.25    --  103.86 -95.00  60.00   77
 39  \w     31.00 112.00   1.00    1.25    --  103.86-125.00 -60.00   81
 40  \w     82.00 109.00   1.00    1.25    --  103.86  61.00  30.00   27
 41  \w     78.00 109.00   1.00    1.25    --  103.86  61.00 -30.00   31
 42  \w     77.00 173.00   1.00    1.25    --  103.86  50.00  91.28   96
 43  \w    126.00 160.00   1.00    1.25    --  103.86 125.00  60.00   34
 44  \w     76.00 175.00   1.00    1.25    --  103.86  61.00 150.00   99
 45  \w     75.00 102.00   1.00    1.25    --  103.86  61.00-180.00   27
 46  \w     76.00 103.00   1.00    1.25    --  103.86  61.00 -90.00   27
 47  \w     75.00 124.00   1.00    1.25    --  103.86  61.00-150.00   49
 48  \w    103.00 133.00   1.00    1.25    --  103.86  61.00  60.00   30
 49  \w     77.00 102.00   1.00    1.25    --  103.86  61.00  60.00   25
;
_diffrn_measurement_device 'four-circle diffractometer'
_diffrn_measurement_device_type 'SuperNova, Dual, Cu at home/near, Atlas'
_diffrn_measurement_method '\w scans'
_diffrn_orient_matrix_type 'CrysAlisPro convention (1999,Acta A55,543-557)'
_diffrn_orient_matrix_UB_11 0.1181618000
_diffrn_orient_matrix_UB_12 0.1404863000
_diffrn_orient_matrix_UB_13 0.0058897000
_diffrn_orient_matrix_UB_21 -0.0264709000
_diffrn_orient_matrix_UB_22 0.0200976000
_diffrn_orient_matrix_UB_23 0.1524645000
_diffrn_orient_matrix_UB_31 0.1362399000
_diffrn_orient_matrix_UB_32 -0.1176314000
_diffrn_orient_matrix_UB_33 0.0331412000
_diffrn_radiation_monochromator mirror
_diffrn_radiation_probe x-ray
_diffrn_radiation_type 'Cu K\a'
_diffrn_radiation_wavelength 1.54184
_diffrn_reflns_av_R_equivalents 0.0357
_diffrn_reflns_av_unetI/netI 0.0174
_diffrn_reflns_Laue_measured_fraction_full 0.997
_diffrn_reflns_Laue_measured_fraction_max 0.981
_diffrn_reflns_limit_h_max 10
_diffrn_reflns_limit_h_min -10
_diffrn_reflns_limit_k_max 10
_diffrn_reflns_limit_k_min -10
_diffrn_reflns_limit_l_max 11
_diffrn_reflns_limit_l_min -12
_diffrn_reflns_number 4773
_diffrn_reflns_point_group_measured_fraction_full 0.997
_diffrn_reflns_point_group_measured_fraction_max 0.981
_diffrn_reflns_theta_full 67.684
_diffrn_reflns_theta_max 72.494
_diffrn_reflns_theta_min 4.481
_diffrn_source 'micro-focus sealed X-ray tube'
_diffrn_source_type 'SuperNova (Cu) X-ray Source'
_exptl_absorpt_coefficient_mu 7.700
_exptl_absorpt_correction_T_max 1.00000
_exptl_absorpt_correction_T_min 0.50007
_exptl_absorpt_correction_type multi-scan
_exptl_absorpt_process_details
;
CrysAlisPro 1.171.41.112a (Rigaku Oxford Diffraction, 2021)
Empirical absorption correction using spherical harmonics,
implemented in SCALE3 ABSPACK scaling algorithm.
;
_exptl_crystal_colour 'clear colourless'
_exptl_crystal_colour_lustre clear
_exptl_crystal_colour_primary colourless
_exptl_crystal_density_diffrn 1.971
_exptl_crystal_description block
_exptl_crystal_F_000 400
_exptl_crystal_preparation '1:1 molar mixture (0.01 moles)'
_exptl_crystal_recrystallization_method 'Grown from the melt in the bottle left in the fridge'
_exptl_crystal_size_max 0.161
_exptl_crystal_size_mid 0.155
_exptl_crystal_size_min 0.119
_refine_diff_density_max 0.270
_refine_diff_density_min -0.414
_refine_diff_density_rms 0.077
_refine_ls_extinction_method none
_refine_ls_goodness_of_fit_ref 1.128
_refine_ls_hydrogen_treatment constr
_refine_ls_matrix_type full
_refine_ls_number_parameters 53
_refine_ls_number_reflns 738
_refine_ls_number_restraints 0
_refine_ls_restrained_S_all 1.128
_refine_ls_R_factor_all 0.0216
_refine_ls_R_factor_gt 0.0206
_refine_ls_shift/su_max 0.000
_refine_ls_shift/su_mean 0.000
_refine_ls_structure_factor_coef Fsqd
_refine_ls_weighting_details 'w=1/[\s^2^(Fo^2^)+(0.0275P)^2^+0.7840P] where P=(Fo^2^+2Fc^2^)/3'
_refine_ls_weighting_scheme calc
_refine_ls_wR_factor_gt 0.0535
_refine_ls_wR_factor_ref 0.0545
_reflns_Friedel_coverage 0.000
_reflns_number_gt 713
_reflns_number_total 738
_reflns_threshold_expression 'I > 2\s(I)'
_cod_data_source_file d5ce00989h2.cif
_cod_data_source_block exp_3040
_cod_database_code 7251329
_shelx_shelxl_version_number 2014/7
_chemical_oxdiff_formula 'C8 H10 C6 F4 Br2 '
_chemical_oxdiff_usercomment C6F4Br2+p-xylene
_shelx_space_group_comment
;
The symmetry employed for this shelxl refinement is uniquely defined
by the following loop, which should always be used as a source of
symmetry information in preference to the above space-group names.
They are only intended as comments.
;
_shelx_estimated_absorpt_t_max 0.461
_shelx_estimated_absorpt_t_min 0.370
_olex2_refinement_description
;
1. Fixed Uiso
 At 1.2 times of:
  All C(H) groups
 At 1.5 times of:
  All C(H,H,H) groups
2. Others
 Fixed Sof: H5A(0.5) H5B(0.5) H5C(0.5)
3.a Aromatic/amide H refined with riding coordinates:
 C3(H3)
3.b Idealised Me refined as rotating group:
 C5(H5A,H5B,H5C)
;
_olex2_date_sample_data_collection 2022-02-07
_olex2_exptl_crystal_mounting_method '0.3mm Hampton research nylon loop'
_olex2_submission_special_instructions 'No special instructions were received'
_oxdiff_exptl_absorpt_empirical_details
;
Empirical correction (ABSPACK) includes:
- Absorption correction using spherical harmonics
- Frame scaling
;
_oxdiff_exptl_absorpt_empirical_full_max 1.671
_oxdiff_exptl_absorpt_empirical_full_min 0.491

loop_
_space_group_symop_operation_xyz
'x, y, z'
'-x, y, -z'
'x+1/2, y+1/2, z'
'-x+1/2, y+1/2, -z'
'-x, -y, -z'
'x, -y, z'
'-x+1/2, -y+1/2, -z'
'x+1/2, -y+1/2, z'

loop_
_atom_site_label
_atom_site_type_symbol
_atom_site_fract_x
_atom_site_fract_y
_atom_site_fract_z
_atom_site_U_iso_or_equiv
_atom_site_adp_type
_atom_site_occupancy
_atom_site_site_symmetry_order
_atom_site_calc_flag
_atom_site_refinement_flags_posn
_atom_site_refinement_flags_adp
_atom_site_refinement_flags_occupancy
_atom_site_disorder_assembly
_atom_site_disorder_group
Br1 Br -0.27618(3) 0.0000 0.22166(3) 0.03288(14) Uani 1 2 d S T P . .
F1 F -0.11213(14) -0.28247(14) 0.09112(12) 0.0314(3) Uani 1 1 d . . . . .
C1 C -0.1183(3) 0.0000 0.0948(3) 0.0224(6) Uani 1 2 d S T P . .
C2 C -0.0582(2) -0.1419(2) 0.04672(19) 0.0224(4) Uani 1 1 d . . . . .
C3 C 0.0683(2) 0.3573(3) 0.54160(19) 0.0258(4) Uani 1 1 d . . . . .
H3 H 0.1142 0.2584 0.5696 0.031 Uiso 1 1 calc R U . . .
C4 C 0.1388(3) 0.5000 0.5845(3) 0.0245(6) Uani 1 2 d S T P . .
C5 C 0.2886(4) 0.5000 0.6727(3) 0.0322(7) Uani 1 2 d S T P . .
H5A H 0.2695 0.4453 0.7582 0.048 Uiso 0.5 1 calc R U P A -1
H5B H 0.3215 0.6105 0.6913 0.048 Uiso 0.5 1 calc R U P A -1
H5C H 0.3723 0.4442 0.6257 0.048 Uiso 0.5 1 calc R U P A -1

loop_
_atom_site_aniso_label
_atom_site_aniso_U_11
_atom_site_aniso_U_22
_atom_site_aniso_U_33
_atom_site_aniso_U_23
_atom_site_aniso_U_13
_atom_site_aniso_U_12
Br1 0.0271(2) 0.0457(2) 0.02677(19) 0.000 0.01206(13) 0.000
F1 0.0305(6) 0.0271(6) 0.0371(7) 0.0074(5) 0.0051(5) -0.0044(5)
C1 0.0165(12) 0.0330(15) 0.0177(12) 0.000 0.0005(9) 0.000
C2 0.0203(9) 0.0251(10) 0.0217(9) 0.0026(8) -0.0002(7) -0.0036(8)
C3 0.0251(10) 0.0285(10) 0.0240(9) 0.0027(8) 0.0049(8) 0.0028(9)
C4 0.0210(13) 0.0343(15) 0.0187(12) 0.000 0.0053(10) 0.000
C5 0.0273(15) 0.0386(17) 0.0305(15) 0.000 -0.0031(12) 0.000

loop_
_atom_type_symbol
_atom_type_description
_atom_type_scat_dispersion_real
_atom_type_scat_dispersion_imag
_atom_type_scat_source
C C 0.0181 0.0091 'International Tables Vol C Tables 4.2.6.8 and 6.1.1.4'
H H 0.0000 0.0000 'International Tables Vol C Tables 4.2.6.8 and 6.1.1.4'
Br Br -0.6763 1.2805 'International Tables Vol C Tables 4.2.6.8 and 6.1.1.4'
F F 0.0727 0.0534 'International Tables Vol C Tables 4.2.6.8 and 6.1.1.4'

loop_
_exptl_crystal_face_index_h
_exptl_crystal_face_index_k
_exptl_crystal_face_index_l
_exptl_crystal_face_perp_dist
-4 0 -3 0.0603
-3 5 0 0.0691
2 4 4 0.0820
2 -5 -2 0.0756
5 -1 -3 0.0522
-2 4 -4 0.0577
-2 -5 2 0.0564
-5 -2 1 0.0897
-5 3 -1 0.0708
-1 5 -2 0.0641
5 1 0 0.0678
4 -3 1 0.0610
-2 -4 -3 0.0771
3 -4 0 0.0608
4 -2 4 0.0623
2 0 6 0.0660
1 2 6 0.0690
-2 4 4 0.0797
0 -3 -6 0.0775
-2 -1 -6 0.0737
-1 0 6 0.0706
-4 3 3 0.0865
3 -2 -5 0.0682
1 0 -6 0.0639
-1 1 -6 0.0675
0 -3 5 0.0478
3 2 -5 0.0739
3 5 1 0.0844
-4 -4 -2 0.0679
-2 -5 -1 0.0664
1 5 1 0.0770

loop_
_geom_angle_atom_site_label_1
_geom_angle_atom_site_label_2
_geom_angle_atom_site_label_3
_geom_angle
_geom_angle_site_symmetry_1
_geom_angle_site_symmetry_3
_geom_angle_publ_flag
C2 C1 Br1 120.88(13) . . ?
C2 C1 Br1 120.88(13) 6 . ?
C2 C1 C2 118.2(3) 6 . ?
F1 C2 C1 120.33(18) . . ?
F1 C2 C2 118.79(10) . 2 ?
C2 C2 C1 120.88(13) 2 . ?
C3 C3 H3 119.5 2_556 . ?
C3 C3 C4 121.02(13) 2_556 . ?
C4 C3 H3 119.5 . . ?
C3 C4 C3 118.0(3) 6_565 . ?
C3 C4 C5 121.02(13) 6_565 . ?
C3 C4 C5 121.02(13) . . ?
C4 C5 H5A 109.5 . . ?
C4 C5 H5B 109.5 . . ?
C4 C5 H5C 109.5 . . ?
H5A C5 H5B 109.5 . . ?
H5A C5 H5C 109.5 . . ?
H5B C5 H5C 109.5 . . ?

loop_
_geom_bond_atom_site_label_1
_geom_bond_atom_site_label_2
_geom_bond_distance
_geom_bond_site_symmetry_2
_geom_bond_publ_flag
Br1 C1 1.868(3) . ?
F1 C2 1.340(2) . ?
C1 C2 1.382(2) . ?
C1 C2 1.382(2) 6 ?
C2 C2 1.377(4) 2 ?
C3 C3 1.389(4) 2_556 ?
C3 H3 0.9500 . ?
C3 C4 1.392(3) . ?
C4 C3 1.392(3) 6_565 ?
C4 C5 1.508(4) . ?
C5 H5A 0.9800 . ?
C5 H5B 0.9800 . ?
C5 H5C 0.9800 . ?

loop_
_geom_torsion_atom_site_label_1
_geom_torsion_atom_site_label_2
_geom_torsion_atom_site_label_3
_geom_torsion_atom_site_label_4
_geom_torsion
_geom_torsion_site_symmetry_1
_geom_torsion_site_symmetry_2
_geom_torsion_site_symmetry_3
_geom_torsion_site_symmetry_4
_geom_torsion_publ_flag
Br1 C1 C2 F1 -0.3(3) . . . . ?
Br1 C1 C2 C2 -179.96(19) . . . 2 ?
C2 C1 C2 F1 179.54(14) 6 . . . ?
C2 C1 C2 C2 -0.2(4) 6 . . 2 ?
C3 C3 C4 C3 0.1(4) 2_556 . . 6_565 ?
C3 C3 C4 C5 -178.9(3) 2_556 . . . ?

loop_
_exptl_oxdiff_crystal_face_indexfrac_h
_exptl_oxdiff_crystal_face_indexfrac_k
_exptl_oxdiff_crystal_face_indexfrac_l
_exptl_oxdiff_crystal_face_x
_exptl_oxdiff_crystal_face_y
_exptl_oxdiff_crystal_face_z
-4.4912 0.0053 -3.4681 -0.5504 -0.4098 -0.7274
-2.9365 4.5851 0.3255 0.2991 0.2195 -0.9286
2.2865 3.6342 3.8240 0.8033 0.5955 0.0108
1.6616 -5.0195 -1.5567 -0.5180 -0.3822 0.7652
5.0152 -0.8675 -2.6433 0.4552 -0.5532 0.6977
-1.5690 4.0908 -3.7138 0.3674 -0.4425 -0.8181
-1.5942 -5.0136 1.6567 -0.8830 0.1940 0.4275
-5.2604 -1.5344 0.5035 -0.8342 0.1852 -0.5195
-4.7835 2.5121 -0.8342 -0.2172 0.0499 -0.9748
-1.4028 5.0365 -1.6665 0.5320 -0.1157 -0.8388
5.2961 1.4147 -0.4639 0.8218 -0.1825 0.5397
4.3042 -3.0639 1.4581 0.0867 0.0468 0.9951
-2.4458 -3.9999 -3.1310 -0.8694 -0.4930 0.0335
3.2897 -4.3289 0.3175 -0.2176 -0.1257 0.9679
3.8952 -2.1199 3.5722 0.1835 0.3989 0.8984
2.3344 0.4284 5.6622 0.3694 0.8101 0.4553
0.8649 1.9652 5.8422 0.4127 0.9073 0.0803
-1.9639 3.8567 3.9775 0.3332 0.7359 -0.5894
-0.1431 -2.5743 -5.6289 -0.4117 -0.9062 0.0968
-1.9865 -0.8347 -5.7929 -0.3861 -0.8474 -0.3644
-0.9141 0.0638 6.3589 -0.0616 0.9950 0.0787
-3.9753 2.9379 2.9366 -0.0397 0.6120 -0.7899
2.9334 -1.8526 -5.0965 0.0563 -0.8919 0.4487
1.0961 -0.2166 -6.3235 0.0619 -0.9975 -0.0348
-0.9326 1.4137 -6.0419 0.0528 -0.8681 -0.4936
-0.3421 -3.4426 4.9489 -0.4949 0.6944 0.5224
2.5773 2.1746 -5.1607 0.5796 -0.8113 -0.0757
2.5555 4.6065 1.4652 0.9577 0.2483 -0.1452
-3.6998 -3.6384 -1.7973 -0.9589 -0.2492 -0.1356
-1.9127 -4.9530 -1.2576 -0.9292 -0.2407 0.2804
0.9803 5.2714 0.9368 0.8619 0.2228 -0.4555
